data_1555311
loop_
_publ_author_name
'Petrone, David A.'
'Yen, Andy'
'Zeidan, Nicolas'
'Lautens, Mark'

_publ_section_title
;
 Dearomative Indole Bisfunctionalization via a Diastereoselective
 Palladium-Catalyzed Arylcyanation.
;
_journal_issue 19
_journal_name_full 'Organic letters'
_journal_page_first 4838
_journal_page_last 4841
_journal_paper_doi 10.1021/acs.orglett.5b02403
_journal_volume 17
_journal_year 2015
_chemical_formula_moiety 'C21 H20 N2 O3'
_chemical_formula_sum 'C21 H20 N2 O3'
_chemical_formula_weight 348.39
_space_group_crystal_system monoclinic
_space_group_IT_number 14
_space_group_name_Hall '-P 2ybc'
_space_group_name_H-M_alt 'P 1 21/c 1'
_atom_sites_solution_hydrogens geom
_audit_creation_method SHELXL-2014/7
_cell_angle_alpha 90
_cell_angle_beta 95.625(2)
_cell_angle_gamma 90
_cell_formula_units_Z 8
_cell_length_a 9.9575(4)
_cell_length_b 10.3499(4)
_cell_length_c 34.9584(14)
_cell_measurement_reflns_used 9993
_cell_measurement_temperature 147(2)
_cell_measurement_theta_max 66.61
_cell_measurement_theta_min 2.54
_cell_volume 3585.4(2)
_computing_cell_refinement APEX2
_computing_data_collection 'APEX2 (Bruker, 2014)'
_computing_data_reduction 'SAINT (Bruker, 2014)'
_computing_molecular_graphics 'PLATON (Spek, 2009)'
_computing_publication_material 'SHELXTL (Sheldrick, 2008)'
_computing_structure_refinement 'SHELXL-2014/7 (Sheldrick, 2015)'
_computing_structure_solution 'SHELXT (Sheldrick, 2008)'
_diffrn_ambient_temperature 147(2)
_diffrn_measured_fraction_theta_full 0.995
_diffrn_measured_fraction_theta_max 0.995
_diffrn_measurement_device_type 'Bruker Kappa APEX-DIO CCD'
_diffrn_measurement_method '\f and \w scans'
_diffrn_radiation_type CuK\a
_diffrn_radiation_wavelength 1.54178
_diffrn_reflns_av_R_equivalents 0.0296
_diffrn_reflns_av_unetI/netI 0.0147
_diffrn_reflns_Laue_measured_fraction_full 0.995
_diffrn_reflns_Laue_measured_fraction_max 0.995
_diffrn_reflns_limit_h_max 11
_diffrn_reflns_limit_h_min -11
_diffrn_reflns_limit_k_max 12
_diffrn_reflns_limit_k_min -12
_diffrn_reflns_limit_l_max 41
_diffrn_reflns_limit_l_min -41
_diffrn_reflns_number 70993
_diffrn_reflns_point_group_measured_fraction_full 0.995
_diffrn_reflns_point_group_measured_fraction_max 0.995
_diffrn_reflns_theta_full 67.020
_diffrn_reflns_theta_max 67.020
_diffrn_reflns_theta_min 4.457
_diffrn_source 'Bruker ImuS with multi-layer optics'
_exptl_absorpt_coefficient_mu 0.705
_exptl_absorpt_correction_T_max 0.7529
_exptl_absorpt_correction_T_min 0.6767
_exptl_absorpt_correction_type multi-scan
_exptl_absorpt_process_details 'SADABS (Sheldrick, 1996)'
_exptl_crystal_colour colourless
_exptl_crystal_density_diffrn 1.291
_exptl_crystal_description needle
_exptl_crystal_F_000 1472
_exptl_crystal_size_max 0.270
_exptl_crystal_size_mid 0.120
_exptl_crystal_size_min 0.090
_refine_diff_density_max 0.236
_refine_diff_density_min -0.198
_refine_diff_density_rms 0.036
_refine_ls_extinction_method none
_refine_ls_goodness_of_fit_ref 1.061
_refine_ls_hydrogen_treatment constr
_refine_ls_matrix_type full
_refine_ls_number_parameters 475
_refine_ls_number_reflns 6351
_refine_ls_number_restraints 0
_refine_ls_restrained_S_all 1.061
_refine_ls_R_factor_all 0.0339
_refine_ls_R_factor_gt 0.0330
_refine_ls_shift/su_max 0.000
_refine_ls_shift/su_mean 0.000
_refine_ls_structure_factor_coef Fsqd
_refine_ls_weighting_details 'w=1/[\s^2^(Fo^2^)+(0.0349P)^2^+1.5015P] where P=(Fo^2^+2Fc^2^)/3'
_refine_ls_weighting_scheme calc
_refine_ls_wR_factor_gt 0.0808
_refine_ls_wR_factor_ref 0.0814
_reflns_Friedel_coverage 0.000
_reflns_number_gt 6150
_reflns_number_total 6351
_reflns_threshold_expression 'I > 2\s(I)'
_cod_data_source_file ol5b02403_si_004.cif
_cod_data_source_block d1591
_cod_original_sg_symbol_H-M 'P 21/c'
_cod_database_code 1555311
_shelx_shelxl_version_number 2014/7
_shelx_space_group_comment
; 
The symmetry employed for this shelxl refinement is uniquely defined 
by the following loop, which should always be used as a source of 
symmetry information in preference to the above space-group names. 
They are only intended as comments. 
;
_shelx_estimated_absorpt_t_min 0.832
_shelx_estimated_absorpt_t_max 0.939

loop_
_space_group_symop_operation_xyz
'x, y, z'
'-x, y+1/2, -z+1/2'
'-x, -y, -z'
'x, -y-1/2, z-1/2'

loop_
_atom_site_label
_atom_site_type_symbol
_atom_site_fract_x
_atom_site_fract_y
_atom_site_fract_z
_atom_site_U_iso_or_equiv
_atom_site_adp_type
_atom_site_occupancy
_atom_site_site_symmetry_order
_atom_site_calc_flag
_atom_site_refinement_flags_posn
_atom_site_refinement_flags_adp
O1A O 0.16927(9) -0.20420(8) 0.18381(3) 0.0317(2) Uani 1 1 d . .
O2A O -0.17216(8) 0.32909(8) 0.11734(2) 0.02435(18) Uani 1 1 d . .
O3A O 0.01096(8) 0.25217(8) 0.08670(2) 0.02475(19) Uani 1 1 d . .
N1A N 0.01748(10) -0.05498(9) 0.20322(3) 0.0205(2) Uani 1 1 d . .
N2A N -0.21262(12) 0.33874(11) 0.21114(3) 0.0329(3) Uani 1 1 d . .
C1A C 0.01717(12) 0.08026(11) 0.21707(3) 0.0204(2) Uani 1 1 d . .
C2A C 0.16554(12) 0.11312(12) 0.22027(3) 0.0229(2) Uani 1 1 d . .
C3A C 0.23087(14) 0.22550(13) 0.23325(4) 0.0305(3) Uani 1 1 d . .
H3AA H 0.1817 0.2971 0.2416 0.037 Uiso 1 1 calc R U
C4A C 0.37033(15) 0.23003(15) 0.23359(4) 0.0385(3) Uani 1 1 d . .
H4AA H 0.4172 0.3061 0.2423 0.046 Uiso 1 1 calc R U
C5A C 0.44285(14) 0.12527(16) 0.22140(4) 0.0398(3) Uani 1 1 d . .
H5AA H 0.5381 0.1313 0.2216 0.048 Uiso 1 1 calc R U
C6A C 0.37778(13) 0.01249(15) 0.20904(4) 0.0334(3) Uani 1 1 d . .
H6AA H 0.4269 -0.0594 0.2008 0.040 Uiso 1 1 calc R U
C7A C 0.23842(12) 0.00786(12) 0.20901(3) 0.0240(3) Uani 1 1 d . .
C8A C 0.14519(12) -0.09896(11) 0.19685(3) 0.0230(2) Uani 1 1 d . .
C9A C -0.10603(12) -0.08148(11) 0.18106(3) 0.0211(2) Uani 1 1 d . .
C10A C -0.16208(13) -0.19967(12) 0.17013(3) 0.0269(3) Uani 1 1 d . .
H10A H -0.1153 -0.2782 0.1761 0.032 Uiso 1 1 calc R U
C11A C -0.28992(14) -0.19890(13) 0.14998(4) 0.0307(3) Uani 1 1 d . .
H11A H -0.3309 -0.2786 0.1420 0.037 Uiso 1 1 calc R U
C12A C -0.35877(13) -0.08439(13) 0.14132(4) 0.0292(3) Uani 1 1 d . .
H12A H -0.4467 -0.0867 0.1281 0.035 Uiso 1 1 calc R U
C13A C -0.29972(12) 0.03407(12) 0.15196(3) 0.0241(3) Uani 1 1 d . .
H13A H -0.3461 0.1127 0.1459 0.029 Uiso 1 1 calc R U
C14A C -0.17218(11) 0.03450(11) 0.17151(3) 0.0197(2) Uani 1 1 d . .
C15A C -0.07850(11) 0.14762(11) 0.18393(3) 0.0195(2) Uani 1 1 d . .
C16A C -0.04116(13) 0.08599(12) 0.25576(3) 0.0261(3) Uani 1 1 d . .
H16A H 0.0121 0.0305 0.2742 0.039 Uiso 1 1 calc R U
H16B H -0.1349 0.0559 0.2527 0.039 Uiso 1 1 calc R U
H16C H -0.0381 0.1752 0.2652 0.039 Uiso 1 1 calc R U
C17A C -0.15378(12) 0.25577(11) 0.19900(3) 0.0225(2) Uani 1 1 d . .
C18A C 0.00348(11) 0.19229(11) 0.15094(3) 0.0205(2) Uani 1 1 d . .
H18A H 0.0573 0.2691 0.1597 0.025 Uiso 1 1 calc R U
H18B H 0.0675 0.1229 0.1457 0.025 Uiso 1 1 calc R U
C19A C -0.08089(11) 0.22582(11) 0.11371(3) 0.0205(2) Uani 1 1 d . .
H19A H -0.1343 0.1476 0.1049 0.025 Uiso 1 1 calc R U
C20A C -0.11093(14) 0.45253(12) 0.12533(4) 0.0319(3) Uani 1 1 d . .
H20A H -0.1809 0.5194 0.1238 0.048 Uiso 1 1 calc R U
H20B H -0.0469 0.4708 0.1064 0.048 Uiso 1 1 calc R U
H20C H -0.0630 0.4519 0.1512 0.048 Uiso 1 1 calc R U
C21A C -0.05053(13) 0.25220(14) 0.04795(4) 0.0315(3) Uani 1 1 d . .
H21A H 0.0173 0.2737 0.0305 0.047 Uiso 1 1 calc R U
H21B H -0.1231 0.3165 0.0453 0.047 Uiso 1 1 calc R U
H21C H -0.0880 0.1664 0.0416 0.047 Uiso 1 1 calc R U
O1B O 0.12215(8) 0.55208(8) 0.06051(3) 0.0279(2) Uani 1 1 d . .
O2B O 0.38797(8) -0.04507(8) 0.06759(3) 0.0280(2) Uani 1 1 d . .
O3B O 0.20643(9) -0.01850(8) 0.10412(2) 0.02588(19) Uani 1 1 d . .
N1B N 0.31089(9) 0.43638(9) 0.04726(3) 0.0182(2) Uani 1 1 d . .
N2B N 0.65098(10) 0.12115(10) 0.05604(3) 0.0247(2) Uani 1 1 d . .
C1B C 0.43486(11) 0.38157(10) 0.06801(3) 0.0171(2) Uani 1 1 d . .
C2B C 0.42472(11) 0.42914(10) 0.10839(3) 0.0184(2) Uani 1 1 d . .
C3B C 0.51631(12) 0.41824(11) 0.14075(3) 0.0216(2) Uani 1 1 d . .
H3BA H 0.5960 0.3681 0.1403 0.026 Uiso 1 1 calc R U
C4B C 0.48796(13) 0.48296(12) 0.17393(4) 0.0273(3) Uani 1 1 d . .
H4BA H 0.5489 0.4762 0.1965 0.033 Uiso 1 1 calc R U
C5B C 0.37142(14) 0.55760(13) 0.17450(4) 0.0313(3) Uani 1 1 d . .
H5BA H 0.3543 0.6013 0.1974 0.038 Uiso 1 1 calc R U
C6B C 0.28036(13) 0.56876(12) 0.14208(4) 0.0287(3) Uani 1 1 d . .
H6BA H 0.2007 0.6191 0.1424 0.034 Uiso 1 1 calc R U
C7B C 0.30898(11) 0.50423(11) 0.10917(3) 0.0211(2) Uani 1 1 d . .
C8B C 0.23152(11) 0.50402(11) 0.07065(3) 0.0207(2) Uani 1 1 d . .
C9B C 0.27051(11) 0.35876(11) 0.01495(3) 0.0179(2) Uani 1 1 d . .
C10B C 0.18069(11) 0.38731(11) -0.01666(3) 0.0211(2) Uani 1 1 d . .
H10B H 0.1326 0.4667 -0.0185 0.025 Uiso 1 1 calc R U
C11B C 0.16386(12) 0.29482(12) -0.04561(3) 0.0232(2) Uani 1 1 d . .
H11B H 0.1022 0.3110 -0.0676 0.028 Uiso 1 1 calc R U
C12B C 0.23537(12) 0.17912(12) -0.04312(3) 0.0235(2) Uani 1 1 d . .
H12B H 0.2244 0.1190 -0.0637 0.028 Uiso 1 1 calc R U
C13B C 0.32298(11) 0.15069(11) -0.01063(3) 0.0206(2) Uani 1 1 d . .
H13B H 0.3708 0.0712 -0.0086 0.025 Uiso 1 1 calc R U
C14B C 0.33848(10) 0.24094(11) 0.01856(3) 0.0174(2) Uani 1 1 d . .
C15B C 0.41627(11) 0.23239(10) 0.05854(3) 0.0165(2) Uani 1 1 d . .
C16B C 0.55975(11) 0.43713(11) 0.05179(3) 0.0209(2) Uani 1 1 d . .
H16D H 0.5582 0.5316 0.0536 0.031 Uiso 1 1 calc R U
H16E H 0.5600 0.4114 0.0248 0.031 Uiso 1 1 calc R U
H16F H 0.6412 0.4040 0.0666 0.031 Uiso 1 1 calc R U
C17B C 0.54770(11) 0.16875(10) 0.05725(3) 0.0178(2) Uani 1 1 d . .
C18B C 0.33124(11) 0.16371(11) 0.08729(3) 0.0184(2) Uani 1 1 d . .
H18C H 0.3875 0.1536 0.1121 0.022 Uiso 1 1 calc R U
H18D H 0.2541 0.2200 0.0919 0.022 Uiso 1 1 calc R U
C19B C 0.27690(11) 0.03179(11) 0.07446(3) 0.0197(2) Uani 1 1 d . .
H19B H 0.2146 0.0405 0.0504 0.024 Uiso 1 1 calc R U
C20B C 0.35482(15) -0.17041(13) 0.05269(5) 0.0409(4) Uani 1 1 d . .
H20D H 0.4363 -0.2121 0.0450 0.061 Uiso 1 1 calc R U
H20E H 0.2879 -0.1628 0.0303 0.061 Uiso 1 1 calc R U
H20F H 0.3175 -0.2226 0.0725 0.061 Uiso 1 1 calc R U
C21B C 0.08661(13) -0.08789(13) 0.09161(4) 0.0312(3) Uani 1 1 d . .
H21D H 0.0404 -0.1130 0.1140 0.047 Uiso 1 1 calc R U
H21E H 0.1100 -0.1655 0.0776 0.047 Uiso 1 1 calc R U
H21F H 0.0269 -0.0329 0.0746 0.047 Uiso 1 1 calc R U

loop_
_atom_site_aniso_label
_atom_site_aniso_U_11
_atom_site_aniso_U_22
_atom_site_aniso_U_33
_atom_site_aniso_U_23
_atom_site_aniso_U_13
_atom_site_aniso_U_12
O1A 0.0406(5) 0.0235(5) 0.0321(5) -0.0019(4) 0.0087(4) 0.0114(4)
O2A 0.0204(4) 0.0226(4) 0.0299(4) 0.0038(3) 0.0019(3) 0.0040(3)
O3A 0.0185(4) 0.0327(5) 0.0234(4) 0.0062(3) 0.0034(3) -0.0010(3)
N1A 0.0244(5) 0.0167(5) 0.0200(5) -0.0012(4) 0.0003(4) 0.0035(4)
N2A 0.0365(6) 0.0317(6) 0.0299(6) -0.0066(5) -0.0006(5) 0.0130(5)
C1A 0.0240(6) 0.0165(5) 0.0202(6) -0.0021(4) -0.0003(4) 0.0036(4)
C2A 0.0252(6) 0.0244(6) 0.0182(5) 0.0030(5) -0.0022(4) 0.0023(5)
C3A 0.0340(7) 0.0280(7) 0.0282(7) 0.0004(5) -0.0041(5) -0.0025(5)
C4A 0.0365(8) 0.0431(8) 0.0339(7) 0.0048(6) -0.0063(6) -0.0132(6)
C5A 0.0246(7) 0.0591(10) 0.0351(7) 0.0109(7) -0.0006(5) -0.0058(7)
C6A 0.0267(7) 0.0447(8) 0.0290(7) 0.0079(6) 0.0045(5) 0.0080(6)
C7A 0.0256(6) 0.0275(6) 0.0188(5) 0.0052(5) 0.0012(4) 0.0050(5)
C8A 0.0287(6) 0.0225(6) 0.0181(5) 0.0040(5) 0.0041(5) 0.0077(5)
C9A 0.0252(6) 0.0220(6) 0.0162(5) -0.0001(4) 0.0029(4) 0.0010(5)
C10A 0.0370(7) 0.0199(6) 0.0234(6) 0.0010(5) 0.0015(5) -0.0006(5)
C11A 0.0388(7) 0.0263(6) 0.0263(6) -0.0014(5) -0.0002(5) -0.0102(6)
C12A 0.0264(6) 0.0355(7) 0.0251(6) 0.0008(5) -0.0006(5) -0.0063(5)
C13A 0.0235(6) 0.0271(6) 0.0218(6) 0.0020(5) 0.0027(5) 0.0010(5)
C14A 0.0229(6) 0.0202(6) 0.0167(5) -0.0006(4) 0.0048(4) -0.0001(5)
C15A 0.0204(5) 0.0175(5) 0.0205(6) -0.0013(4) 0.0011(4) 0.0031(4)
C16A 0.0322(7) 0.0254(6) 0.0207(6) -0.0023(5) 0.0022(5) 0.0056(5)
C17A 0.0228(6) 0.0226(6) 0.0217(6) -0.0008(5) -0.0003(5) 0.0022(5)
C18A 0.0192(5) 0.0194(6) 0.0228(6) 0.0011(4) 0.0017(4) 0.0016(4)
C19A 0.0188(5) 0.0201(6) 0.0231(6) 0.0031(5) 0.0038(4) 0.0013(4)
C20A 0.0356(7) 0.0203(6) 0.0398(7) 0.0045(5) 0.0044(6) 0.0031(5)
C21A 0.0263(6) 0.0448(8) 0.0235(6) 0.0087(6) 0.0032(5) -0.0026(6)
O1B 0.0214(4) 0.0255(4) 0.0360(5) -0.0017(4) -0.0012(4) 0.0088(3)
O2B 0.0249(4) 0.0160(4) 0.0438(5) -0.0036(4) 0.0065(4) -0.0005(3)
O3B 0.0293(4) 0.0258(4) 0.0228(4) 0.0018(3) 0.0038(3) -0.0103(4)
N1B 0.0164(5) 0.0154(4) 0.0224(5) 0.0001(4) -0.0002(4) 0.0022(4)
N2B 0.0193(5) 0.0225(5) 0.0319(6) -0.0051(4) 0.0008(4) 0.0023(4)
C1B 0.0152(5) 0.0152(5) 0.0206(5) 0.0006(4) -0.0002(4) 0.0016(4)
C2B 0.0189(5) 0.0132(5) 0.0235(6) -0.0010(4) 0.0039(4) -0.0013(4)
C3B 0.0208(6) 0.0184(6) 0.0254(6) -0.0007(5) 0.0015(5) 0.0014(4)
C4B 0.0300(6) 0.0265(6) 0.0248(6) -0.0030(5) -0.0010(5) 0.0014(5)
C5B 0.0361(7) 0.0313(7) 0.0268(6) -0.0096(5) 0.0045(5) 0.0055(6)
C6B 0.0269(6) 0.0257(6) 0.0338(7) -0.0069(5) 0.0043(5) 0.0081(5)
C7B 0.0204(6) 0.0162(5) 0.0267(6) -0.0016(5) 0.0016(5) 0.0009(4)
C8B 0.0195(6) 0.0138(5) 0.0288(6) 0.0000(4) 0.0029(5) 0.0012(4)
C9B 0.0152(5) 0.0179(5) 0.0209(5) 0.0013(4) 0.0035(4) -0.0022(4)
C10B 0.0173(5) 0.0205(6) 0.0255(6) 0.0061(5) 0.0017(4) 0.0002(4)
C11B 0.0200(6) 0.0271(6) 0.0216(6) 0.0057(5) -0.0020(4) -0.0027(5)
C12B 0.0235(6) 0.0261(6) 0.0206(6) -0.0018(5) 0.0012(5) -0.0027(5)
C13B 0.0196(5) 0.0204(6) 0.0220(6) -0.0005(4) 0.0030(4) 0.0008(4)
C14B 0.0141(5) 0.0186(5) 0.0196(5) 0.0022(4) 0.0021(4) -0.0008(4)
C15B 0.0150(5) 0.0153(5) 0.0191(5) -0.0002(4) 0.0011(4) 0.0013(4)
C16B 0.0182(5) 0.0197(6) 0.0248(6) 0.0009(5) 0.0020(4) -0.0013(4)
C17B 0.0193(6) 0.0156(5) 0.0181(5) -0.0021(4) 0.0003(4) -0.0009(4)
C18B 0.0177(5) 0.0176(5) 0.0199(5) 0.0007(4) 0.0021(4) 0.0003(4)
C19B 0.0196(5) 0.0184(5) 0.0212(5) 0.0021(4) 0.0022(4) -0.0009(4)
C20B 0.0421(8) 0.0204(7) 0.0637(10) -0.0128(6) 0.0228(7) -0.0058(6)
C21B 0.0279(7) 0.0304(7) 0.0365(7) -0.0039(6) 0.0096(5) -0.0112(5)

loop_
_atom_type_symbol
_atom_type_description
_atom_type_scat_dispersion_real
_atom_type_scat_dispersion_imag
_atom_type_scat_source
C C 0.0181 0.0091 'International Tables Vol C Tables 4.2.6.8 and 6.1.1.4'
H H 0.0000 0.0000 'International Tables Vol C Tables 4.2.6.8 and 6.1.1.4'
N N 0.0311 0.0180 'International Tables Vol C Tables 4.2.6.8 and 6.1.1.4'
O O 0.0492 0.0322 'International Tables Vol C Tables 4.2.6.8 and 6.1.1.4'

loop_
_geom_angle_atom_site_label_1
_geom_angle_atom_site_label_2
_geom_angle_atom_site_label_3
_geom_angle
C19A O2A C20A 115.22(9)
C19A O3A C21A 112.96(9)
C8A N1A C9A 127.53(10)
C8A N1A C1A 113.16(9)
C9A N1A C1A 109.43(9)
N1A C1A C2A 101.76(9)
N1A C1A C16A 109.87(9)
C2A C1A C16A 112.38(10)
N1A C1A C15A 101.36(8)
C2A C1A C15A 117.91(9)
C16A C1A C15A 112.14(9)
C3A C2A C7A 120.64(11)
C3A C2A C1A 129.60(11)
C7A C2A C1A 109.72(10)
C2A C3A C4A 117.88(13)
C2A C3A H3AA 121.1
C4A C3A H3AA 121.1
C3A C4A C5A 121.29(13)
C3A C4A H4AA 119.4
C5A C4A H4AA 119.4
C6A C5A C4A 120.76(13)
C6A C5A H5AA 119.6
C4A C5A H5AA 119.6
C5A C6A C7A 117.82(13)
C5A C6A H6AA 121.1
C7A C6A H6AA 121.1
C2A C7A C6A 121.56(12)
C2A C7A C8A 109.72(10)
C6A C7A C8A 128.69(12)
O1A C8A N1A 124.88(12)
O1A C8A C7A 129.58(11)
N1A C8A C7A 105.53(10)
C10A C9A C14A 121.82(11)
C10A C9A N1A 128.94(11)
C14A C9A N1A 109.22(10)
C9A C10A C11A 117.30(12)
C9A C10A H10A 121.3
C11A C10A H10A 121.3
C12A C11A C10A 121.50(12)
C12A C11A H11A 119.2
C10A C11A H11A 119.2
C11A C12A C13A 120.43(11)
C11A C12A H12A 119.8
C13A C12A H12A 119.8
C14A C13A C12A 118.54(11)
C14A C13A H13A 120.7
C12A C13A H13A 120.7
C13A C14A C9A 120.36(11)
C13A C14A C15A 130.30(11)
C9A C14A C15A 109.25(10)
C17A C15A C14A 111.40(9)
C17A C15A C18A 111.32(9)
C14A C15A C18A 111.58(9)
C17A C15A C1A 111.27(9)
C14A C15A C1A 100.16(9)
C18A C15A C1A 110.64(9)
C1A C16A H16A 109.5
C1A C16A H16B 109.5
H16A C16A H16B 109.5
C1A C16A H16C 109.5
H16A C16A H16C 109.5
H16B C16A H16C 109.5
N2A C17A C15A 179.04(13)
C19A C18A C15A 114.78(9)
C19A C18A H18A 108.6
C15A C18A H18A 108.6
C19A C18A H18B 108.6
C15A C18A H18B 108.6
H18A C18A H18B 107.5
O3A C19A O2A 112.31(9)
O3A C19A C18A 106.18(9)
O2A C19A C18A 113.67(9)
O3A C19A H19A 108.2
O2A C19A H19A 108.2
C18A C19A H19A 108.2
O2A C20A H20A 109.5
O2A C20A H20B 109.5
H20A C20A H20B 109.5
O2A C20A H20C 109.5
H20A C20A H20C 109.5
H20B C20A H20C 109.5
O3A C21A H21A 109.5
O3A C21A H21B 109.5
H21A C21A H21B 109.5
O3A C21A H21C 109.5
H21A C21A H21C 109.5
H21B C21A H21C 109.5
C19B O2B C20B 114.89(10)
C19B O3B C21B 115.05(9)
C8B N1B C9B 128.82(9)
C8B N1B C1B 113.67(9)
C9B N1B C1B 109.39(9)
N1B C1B C2B 101.79(8)
N1B C1B C16B 110.08(9)
C2B C1B C16B 110.85(9)
N1B C1B C15B 101.30(8)
C2B C1B C15B 119.75(9)
C16B C1B C15B 111.79(9)
C3B C2B C7B 120.59(11)
C3B C2B C1B 129.67(10)
C7B C2B C1B 109.39(10)
C2B C3B C4B 118.02(11)
C2B C3B H3BA 121.0
C4B C3B H3BA 121.0
C3B C4B C5B 121.01(12)
C3B C4B H4BA 119.5
C5B C4B H4BA 119.5
C6B C5B C4B 120.85(11)
C6B C5B H5BA 119.6
C4B C5B H5BA 119.6
C7B C6B C5B 117.93(11)
C7B C6B H6BA 121.0
C5B C6B H6BA 121.0
C6B C7B C2B 121.59(11)
C6B C7B C8B 128.59(11)
C2B C7B C8B 109.80(10)
O1B C8B N1B 125.56(11)
O1B C8B C7B 129.30(11)
N1B C8B C7B 105.13(9)
C10B C9B C14B 121.93(10)
C10B C9B N1B 128.93(10)
C14B C9B N1B 109.13(9)
C9B C10B C11B 117.15(11)
C9B C10B H10B 121.4
C11B C10B H10B 121.4
C10B C11B C12B 121.48(11)
C10B C11B H11B 119.3
C12B C11B H11B 119.3
C11B C12B C13B 120.54(11)
C11B C12B H12B 119.7
C13B C12B H12B 119.7
C14B C13B C12B 118.36(11)
C14B C13B H13B 120.8
C12B C13B H13B 120.8
C13B C14B C9B 120.45(10)
C13B C14B C15B 130.15(10)
C9B C14B C15B 109.29(9)
C17B C15B C14B 111.71(9)
C17B C15B C18B 111.05(9)
C14B C15B C18B 111.02(9)
C17B C15B C1B 110.89(9)
C14B C15B C1B 99.93(8)
C18B C15B C1B 111.80(9)
C1B C16B H16D 109.5
C1B C16B H16E 109.5
H16D C16B H16E 109.5
C1B C16B H16F 109.5
H16D C16B H16F 109.5
H16E C16B H16F 109.5
N2B C17B C15B 178.81(13)
C19B C18B C15B 114.98(9)
C19B C18B H18C 108.5
C15B C18B H18C 108.5
C19B C18B H18D 108.5
C15B C18B H18D 108.5
H18C C18B H18D 107.5
O2B C19B O3B 112.02(9)
O2B C19B C18B 107.23(9)
O3B C19B C18B 107.68(9)
O2B C19B H19B 109.9
O3B C19B H19B 109.9
C18B C19B H19B 109.9
O2B C20B H20D 109.5
O2B C20B H20E 109.5
H20D C20B H20E 109.5
O2B C20B H20F 109.5
H20D C20B H20F 109.5
H20E C20B H20F 109.5
O3B C21B H21D 109.5
O3B C21B H21E 109.5
H21D C21B H21E 109.5
O3B C21B H21F 109.5
H21D C21B H21F 109.5
H21E C21B H21F 109.5

loop_
_geom_bond_atom_site_label_1
_geom_bond_atom_site_label_2
_geom_bond_distance
O1A C8A 1.2138(15)
O2A C19A 1.4167(14)
O2A C20A 1.4312(15)
O3A C19A 1.4041(14)
O3A C21A 1.4309(15)
N1A C8A 1.3889(15)
N1A C9A 1.4146(15)
N1A C1A 1.4812(14)
N2A C17A 1.1444(16)
C1A C2A 1.5095(16)
C1A C16A 1.5246(16)
C1A C15A 1.5871(15)
C2A C3A 1.3871(18)
C2A C7A 1.3872(17)
C3A C4A 1.388(2)
C3A H3AA 0.9500
C4A C5A 1.392(2)
C4A H4AA 0.9500
C5A C6A 1.384(2)
C5A H5AA 0.9500
C6A C7A 1.3884(18)
C6A H6AA 0.9500
C7A C8A 1.4790(18)
C9A C10A 1.3827(17)
C9A C14A 1.3939(16)
C10A C11A 1.3932(19)
C10A H10A 0.9500
C11A C12A 1.3876(19)
C11A H11A 0.9500
C12A C13A 1.3943(18)
C12A H12A 0.9500
C13A C14A 1.3819(17)
C13A H13A 0.9500
C14A C15A 1.5330(16)
C15A C17A 1.4731(16)
C15A C18A 1.5476(16)
C16A H16A 0.9800
C16A H16B 0.9800
C16A H16C 0.9800
C18A C19A 1.5184(16)
C18A H18A 0.9900
C18A H18B 0.9900
C19A H19A 1.0000
C20A H20A 0.9800
C20A H20B 0.9800
C20A H20C 0.9800
C21A H21A 0.9800
C21A H21B 0.9800
C21A H21C 0.9800
O1B C8B 1.2180(14)
O2B C19B 1.4021(14)
O2B C20B 1.4246(15)
O3B C19B 1.4074(14)
O3B C21B 1.4242(15)
N1B C8B 1.3819(15)
N1B C9B 1.4119(15)
N1B C1B 1.4819(14)
N2B C17B 1.1448(15)
C1B C2B 1.5078(15)
C1B C16B 1.5287(15)
C1B C15B 1.5861(15)
C2B C3B 1.3863(16)
C2B C7B 1.3926(16)
C3B C4B 1.3920(17)
C3B H3BA 0.9500
C4B C5B 1.3958(18)
C4B H4BA 0.9500
C5B C6B 1.3853(19)
C5B H5BA 0.9500
C6B C7B 1.3838(17)
C6B H6BA 0.9500
C7B C8B 1.4848(16)
C9B C10B 1.3838(16)
C9B C14B 1.3944(16)
C10B C11B 1.3912(17)
C10B H10B 0.9500
C11B C12B 1.3916(17)
C11B H11B 0.9500
C12B C13B 1.3940(17)
C12B H12B 0.9500
C13B C14B 1.3807(16)
C13B H13B 0.9500
C14B C15B 1.5326(15)
C15B C17B 1.4698(15)
C15B C18B 1.5488(15)
C16B H16D 0.9800
C16B H16E 0.9800
C16B H16F 0.9800
C18B C19B 1.5201(15)
C18B H18C 0.9900
C18B H18D 0.9900
C19B H19B 1.0000
C20B H20D 0.9800
C20B H20E 0.9800
C20B H20F 0.9800
C21B H21D 0.9800
C21B H21E 0.9800
C21B H21F 0.9800

loop_
_geom_torsion_atom_site_label_1
_geom_torsion_atom_site_label_2
_geom_torsion_atom_site_label_3
_geom_torsion_atom_site_label_4
_geom_torsion
C8A N1A C1A C2A -2.54(12)
C9A N1A C1A C2A -151.13(9)
C8A N1A C1A C16A -121.80(10)
C9A N1A C1A C16A 89.61(11)
C8A N1A C1A C15A 119.43(10)
C9A N1A C1A C15A -29.16(11)
N1A C1A C2A C3A -177.26(12)
C16A C1A C2A C3A -59.80(16)
C15A C1A C2A C3A 72.99(16)
N1A C1A C2A C7A 0.57(12)
C16A C1A C2A C7A 118.03(11)
C15A C1A C2A C7A -109.18(11)
C7A C2A C3A C4A 1.70(18)
C1A C2A C3A C4A 179.33(12)
C2A C3A C4A C5A -0.2(2)
C3A C4A C5A C6A -0.9(2)
C4A C5A C6A C7A 0.4(2)
C3A C2A C7A C6A -2.27(18)
C1A C2A C7A C6A 179.67(11)
C3A C2A C7A C8A 179.47(10)
C1A C2A C7A C8A 1.41(13)
C5A C6A C7A C2A 1.19(18)
C5A C6A C7A C8A 179.09(12)
C9A N1A C8A O1A -34.68(18)
C1A N1A C8A O1A -176.38(11)
C9A N1A C8A C7A 145.11(11)
C1A N1A C8A C7A 3.40(12)
C2A C7A C8A O1A 176.84(12)
C6A C7A C8A O1A -1.3(2)
C2A C7A C8A N1A -2.93(13)
C6A C7A C8A N1A 178.97(12)
C8A N1A C9A C10A 53.61(18)
C1A N1A C9A C10A -163.56(12)
C8A N1A C9A C14A -128.07(12)
C1A N1A C9A C14A 14.76(12)
C14A C9A C10A C11A -1.78(18)
N1A C9A C10A C11A 176.35(11)
C9A C10A C11A C12A -0.30(19)
C10A C11A C12A C13A 1.5(2)
C11A C12A C13A C14A -0.55(18)
C12A C13A C14A C9A -1.48(17)
C12A C13A C14A C15A 174.59(11)
C10A C9A C14A C13A 2.72(17)
N1A C9A C14A C13A -175.75(10)
C10A C9A C14A C15A -174.11(11)
N1A C9A C14A C15A 7.42(12)
C13A C14A C15A C17A 41.51(16)
C9A C14A C15A C17A -142.08(10)
C13A C14A C15A C18A -83.59(14)
C9A C14A C15A C18A 92.82(11)
C13A C14A C15A C1A 159.28(12)
C9A C14A C15A C1A -24.31(11)
N1A C1A C15A C17A 148.74(9)
C2A C1A C15A C17A -101.28(12)
C16A C1A C15A C17A 31.61(13)
N1A C1A C15A C14A 30.87(10)
C2A C1A C15A C14A 140.85(10)
C16A C1A C15A C14A -86.26(11)
N1A C1A C15A C18A -86.95(10)
C2A C1A C15A C18A 23.02(13)
C16A C1A C15A C18A 155.92(10)
C17A C15A C18A C19A -70.83(12)
C14A C15A C18A C19A 54.30(13)
C1A C15A C18A C19A 164.89(9)
C21A O3A C19A O2A -70.66(13)
C21A O3A C19A C18A 164.53(10)
C20A O2A C19A O3A -53.56(13)
C20A O2A C19A C18A 67.01(12)
C15A C18A C19A O3A -174.75(9)
C15A C18A C19A O2A 61.28(13)
C8B N1B C1B C2B -1.94(12)
C9B N1B C1B C2B -153.58(9)
C8B N1B C1B C16B -119.55(10)
C9B N1B C1B C16B 88.81(11)
C8B N1B C1B C15B 122.01(9)
C9B N1B C1B C15B -29.62(11)
N1B C1B C2B C3B -174.41(11)
C16B C1B C2B C3B -57.36(15)
C15B C1B C2B C3B 75.11(15)
N1B C1B C2B C7B -1.22(11)
C16B C1B C2B C7B 115.83(10)
C15B C1B C2B C7B -111.69(11)
C7B C2B C3B C4B 0.84(17)
C1B C2B C3B C4B 173.38(11)
C2B C3B C4B C5B -0.59(18)
C3B C4B C5B C6B 0.3(2)
C4B C5B C6B C7B -0.3(2)
C5B C6B C7B C2B 0.58(19)
C5B C6B C7B C8B -177.63(12)
C3B C2B C7B C6B -0.87(18)
C1B C2B C7B C6B -174.78(11)
C3B C2B C7B C8B 177.64(10)
C1B C2B C7B C8B 3.73(13)
C9B N1B C8B O1B -31.32(18)
C1B N1B C8B O1B -176.20(11)
C9B N1B C8B C7B 148.98(11)
C1B N1B C8B C7B 4.10(12)
C6B C7B C8B O1B -6.1(2)
C2B C7B C8B O1B 175.52(12)
C6B C7B C8B N1B 173.58(12)
C2B C7B C8B N1B -4.80(13)
C8B N1B C9B C10B 49.70(18)
C1B N1B C9B C10B -164.25(11)
C8B N1B C9B C14B -131.19(11)
C1B N1B C9B C14B 14.86(12)
C14B C9B C10B C11B -2.07(16)
N1B C9B C10B C11B 176.93(11)
C9B C10B C11B C12B -0.71(17)
C10B C11B C12B C13B 2.30(18)
C11B C12B C13B C14B -1.07(17)
C12B C13B C14B C9B -1.65(16)
C12B C13B C14B C15B 173.91(11)
C10B C9B C14B C13B 3.31(16)
N1B C9B C14B C13B -175.87(10)
C10B C9B C14B C15B -173.10(10)
N1B C9B C14B C15B 7.72(12)
C13B C14B C15B C17B 41.87(16)
C9B C14B C15B C17B -142.18(9)
C13B C14B C15B C18B -82.68(14)
C9B C14B C15B C18B 93.26(10)
C13B C14B C15B C1B 159.21(11)
C9B C14B C15B C1B -24.84(11)
N1B C1B C15B C17B 149.35(9)
C2B C1B C15B C17B -99.91(11)
C16B C1B C15B C17B 32.16(12)
N1B C1B C15B C14B 31.40(10)
C2B C1B C15B C14B 142.14(9)
C16B C1B C15B C14B -85.79(10)
N1B C1B C15B C18B -86.13(10)
C2B C1B C15B C18B 24.61(13)
C16B C1B C15B C18B 156.68(9)
C17B C15B C18B C19B -71.32(12)
C14B C15B C18B C19B 53.60(12)
C1B C15B C18B C19B 164.25(9)
C20B O2B C19B O3B 66.18(14)
C20B O2B C19B C18B -175.89(11)
C21B O3B C19B O2B -100.55(11)
C21B O3B C19B C18B 141.79(10)
C15B C18B C19B O2B 57.41(12)
C15B C18B C19B O3B 178.13(9)
